data_7117504
loop_
_publ_author_name
'Lufaso, M.W.'
'Vogt, T.'
'Lee, Y.'
'Macquart, R.B.'
'zur Loye, H.C.'

_publ_section_title
;
 Pressure induced octahedral tilting distortion in Ba2 Y Ta O6
;
_journal_name_full 'Chemical Communications'
_journal_page_first 168
_journal_page_last 170
_journal_volume 2006
_journal_year 2006
_chemical_formula_sum 'Ba2 O6 Ta Y'
_chemical_name_systematic 'Ba2 Y Ta O6'
_space_group_IT_number 87
_symmetry_space_group_name_Hall '-I 4'
_symmetry_space_group_name_H-M 'I 4/m'
_cell_angle_alpha 90
_cell_angle_beta 90
_cell_angle_gamma 90
_cell_formula_units_Z 2
_cell_length_a 5.8851
_cell_length_b 5.8851
_cell_length_c 8.3474
_cell_volume 289.107
_citation_journal_id_ASTM CHCOFS
_cod_data_source_file Lufaso_CHCOFS_2006_654.cif
_cod_data_source_block Ba2O6Ta1Y1
_cod_original_cell_volume 289.1072
_cod_original_formula_sum 'Ba2 O6 Ta1 Y1'
_cod_database_code 7117504

loop_
_symmetry_equiv_pos_as_xyz
x,y,z
-y,x,z
-x,-y,z
y,-x,z
-x,-y,-z
y,-x,-z
x,y,-z
-y,x,-z
x+1/2,y+1/2,z+1/2
-y+1/2,x+1/2,z+1/2
-x+1/2,-y+1/2,z+1/2
y+1/2,-x+1/2,z+1/2
-x+1/2,-y+1/2,-z+1/2
y+1/2,-x+1/2,-z+1/2
x+1/2,y+1/2,-z+1/2
-y+1/2,x+1/2,-z+1/2

loop_
_atom_site_label
_atom_site_type_symbol
_atom_site_fract_x
_atom_site_fract_y
_atom_site_fract_z
_atom_site_occupancy
_atom_site_U_iso_or_equiv
O2 O-2 0.242 0.278 0 1 0.0
Ta1 Ta+5 0.5 0.5 0 1 0.0
O1 O-2 0 0 0.269 1 0.0
Y1 Y+3 0 0 0 1 0.0
Ba1 Ba+2 0 0.5 0.25 1 0.0
